data_7133491
loop_
_publ_author_name
'Yamada, Shinji'
'Honda, Yuka'

_publ_section_title
;
 Solid-state [2+2] photodimerization of eniminium salts: stereoselective
 syntheses of 1,3-diacetylcyclobutanes.
;
_journal_issue 72
_journal_name_full 'Chemical communications (Cambridge, England)'
_journal_page_first 9821
_journal_page_last 9824
_journal_paper_doi 10.1039/d4cc03691c
_journal_volume 60
_journal_year 2024
_chemical_formula_moiety 'C17 H24 B F4 N O3'
_chemical_formula_sum 'C17 H24 B F4 N O3'
_chemical_formula_weight 377.19
_space_group_crystal_system triclinic
_space_group_IT_number 2
_space_group_name_Hall '-P 1'
_space_group_name_H-M_alt 'P -1'
_atom_sites_solution_hydrogens geom
_atom_sites_solution_primary direct
_atom_sites_solution_secondary difmap
_audit_block_doi 10.5517/ccdc.csd.cc2kl0ck
_audit_update_record
;
2024-07-14 deposited with the CCDC.	2024-08-12 downloaded from the CCDC.
;
_cell_angle_alpha 94.287(2)
_cell_angle_beta 96.2441(19)
_cell_angle_gamma 96.7987(19)
_cell_formula_units_Z 2
_cell_length_a 7.6902(3)
_cell_length_b 9.9674(3)
_cell_length_c 12.0352(4)
_cell_measurement_reflns_used 3483
_cell_measurement_temperature 123
_cell_measurement_theta_max 68.19
_cell_measurement_theta_min 3.71
_cell_volume 907.00(5)
_computing_cell_refinement 'RAPID AUTO'
_computing_data_collection 'RAPID AUTO (Rigaku, ????)'
_computing_data_reduction 'RAPID AUTO'
_computing_molecular_graphics 'CrystalStructure 4.2.1'
_computing_publication_material 'CrystalStructure 4.2.1 (Rigaku, 2016)'
_computing_structure_refinement 'SHELXL Version 2014/7 (Sheldrick, 2008)'
_computing_structure_solution 'SHELXT Version 2014/5 (Sheldrick, 2014)'
_diffrn_ambient_temperature 123
_diffrn_detector_area_resol_mean 10.000
_diffrn_measured_fraction_theta_full 0.981
_diffrn_measured_fraction_theta_max 0.978
_diffrn_measurement_device_type 'Rigaku R-AXIS RAPID'
_diffrn_measurement_method \w
_diffrn_radiation_type 'Cu K\a'
_diffrn_radiation_wavelength 1.54187
_diffrn_reflns_av_R_equivalents 0.0577
_diffrn_reflns_Laue_measured_fraction_full 0.981
_diffrn_reflns_Laue_measured_fraction_max 0.978
_diffrn_reflns_limit_h_max 9
_diffrn_reflns_limit_h_min -9
_diffrn_reflns_limit_k_max 12
_diffrn_reflns_limit_k_min -12
_diffrn_reflns_limit_l_max 14
_diffrn_reflns_limit_l_min -14
_diffrn_reflns_number 9485
_diffrn_reflns_point_group_measured_fraction_full 0.981
_diffrn_reflns_point_group_measured_fraction_max 0.978
_diffrn_reflns_theta_full 67.687
_diffrn_reflns_theta_max 68.211
_diffrn_reflns_theta_min 3.709
_diffrn_standards_number 0
_exptl_absorpt_coefficient_mu 1.030
_exptl_absorpt_correction_T_max 0.902
_exptl_absorpt_correction_T_min 0.764
_exptl_absorpt_correction_type multi-scan
_exptl_absorpt_process_details 'ABSCOR (Rigaku, 1995)'
_exptl_crystal_colour yellow
_exptl_crystal_density_diffrn 1.381
_exptl_crystal_density_method 'not measured'
_exptl_crystal_description platelet
_exptl_crystal_F_000 396.00
_exptl_crystal_size_max 0.350
_exptl_crystal_size_mid 0.350
_exptl_crystal_size_min 0.100
_refine_diff_density_max 0.37
_refine_diff_density_min -0.40
_refine_ls_extinction_method none
_refine_ls_goodness_of_fit_ref 1.094
_refine_ls_hydrogen_treatment constr
_refine_ls_number_parameters 239
_refine_ls_number_reflns 3237
_refine_ls_number_restraints 0
_refine_ls_R_factor_all 0.0925
_refine_ls_R_factor_gt 0.0593
_refine_ls_shift/su_max 0.000
_refine_ls_structure_factor_coef Fsqd
_refine_ls_weighting_details 'w = 1/[\s^2^(Fo^2^)+(0.0741P)^2^+0.0863P] where P=(Fo^2^+2Fc^2^)/3'
_refine_ls_weighting_scheme calc
_refine_ls_wR_factor_gt 0.1376
_refine_ls_wR_factor_ref 0.1591
_reflns_Friedel_coverage 0.000
_reflns_number_gt 2123
_reflns_number_total 3237
_reflns_threshold_expression F^2^>2.0\s(F^2^)
_cod_data_source_file d4cc03691c2.cif
_cod_data_source_block Tri-OMe-PYRROIMINIUM-1
_cod_depositor_comments 'Adding full bibliography for 7133484--7133496.cif.'
_cod_original_cell_volume 906.99(5)
_cod_database_code 7133491

loop_
_space_group_symop_id
_space_group_symop_operation_xyz
1 +X,+Y,+Z
2 -X,-Y,-Z

loop_
_atom_site_label
_atom_site_type_symbol
_atom_site_fract_x
_atom_site_fract_y
_atom_site_fract_z
_atom_site_U_iso_or_equiv
_atom_site_adp_type
_atom_site_occupancy
_atom_site_site_symmetry_order
_atom_site_calc_flag
_atom_site_refinement_flags_posn
_atom_site_refinement_flags_adp
_atom_site_refinement_flags_occupancy
_atom_site_disorder_assembly
_atom_site_disorder_group
F1 F 0.7173(3) 1.35143(18) 0.75515(19) 0.0866(8) Uani 1 1 d . . . . .
F2 F 0.5030(3) 1.17551(19) 0.70923(16) 0.0798(7) Uani 1 1 d . . . . .
F3 F 0.6690(3) 1.19178(16) 0.87443(14) 0.0672(6) Uani 1 1 d . . . . .
F4 F 0.4780(3) 1.34306(18) 0.84521(16) 0.0673(6) Uani 1 1 d . . . . .
O1 O 0.8481(2) 0.33045(18) 0.13726(14) 0.0393(5) Uani 1 1 d . . . . .
O2 O 0.9611(2) 0.13713(16) 0.26322(14) 0.0363(5) Uani 1 1 d . . . . .
O3 O 0.9320(2) 0.14330(16) 0.48042(15) 0.0372(5) Uani 1 1 d . . . . .
N1 N 0.6548(3) 0.76143(19) 0.73614(16) 0.0273(5) Uani 1 1 d . . . . .
C1 C 0.6108(4) 0.8497(2) 0.5543(2) 0.0341(6) Uani 1 1 d . . . . .
H1A H 0.5363 0.8095 0.4859 0.041 Uiso 1 1 calc R U . . .
H1B H 0.7210 0.8965 0.5344 0.041 Uiso 1 1 calc R U . . .
H1C H 0.5485 0.9147 0.5945 0.041 Uiso 1 1 calc R U . . .
C2 C 0.6516(3) 0.7396(2) 0.6283(2) 0.0290(6) Uani 1 1 d . . . . .
C3 C 0.6944(3) 0.6125(2) 0.5803(2) 0.0305(6) Uani 1 1 d . . . . .
H3 H 0.7182 0.5447 0.6292 0.037 Uiso 1 1 calc R U . . .
C4 C 0.7023(3) 0.5849(2) 0.4706(2) 0.0329(6) Uani 1 1 d . . . . .
H4 H 0.6682 0.6509 0.4224 0.039 Uiso 1 1 calc R U . . .
C5 C 0.7584(3) 0.4629(2) 0.4176(2) 0.0308(6) Uani 1 1 d . . . . .
C6 C 0.7666(3) 0.4548(2) 0.3020(2) 0.0314(6) Uani 1 1 d . . . . .
H6 H 0.7291 0.5250 0.2595 0.038 Uiso 1 1 calc R U . . .
C7 C 0.8291(3) 0.3451(2) 0.2489(2) 0.0314(6) Uani 1 1 d . . . . .
C8 C 0.8827(3) 0.2403(2) 0.3110(2) 0.0322(6) Uani 1 1 d . . . . .
C9 C 0.8730(3) 0.2484(2) 0.4266(2) 0.0311(6) Uani 1 1 d . . . . .
C10 C 0.8114(3) 0.3578(2) 0.4801(2) 0.0305(6) Uani 1 1 d . . . . .
H10 H 0.8049 0.3620 0.5586 0.037 Uiso 1 1 calc R U . . .
C11 C 0.8069(4) 0.4401(3) 0.0725(2) 0.0435(7) Uani 1 1 d . . . . .
H11A H 0.6836 0.4540 0.0764 0.052 Uiso 1 1 calc R U . . .
H11B H 0.8250 0.4181 -0.0058 0.052 Uiso 1 1 calc R U . . .
H11C H 0.8841 0.5231 0.1027 0.052 Uiso 1 1 calc R U . . .
C12 C 0.8477(4) 0.0396(3) 0.1854(3) 0.0523(8) Uani 1 1 d . . . . .
H12A H 0.9178 -0.0258 0.1527 0.063 Uiso 1 1 calc R U . . .
H12B H 0.7904 0.0864 0.1255 0.063 Uiso 1 1 calc R U . . .
H12C H 0.7577 -0.0084 0.2248 0.063 Uiso 1 1 calc R U . . .
C13 C 0.9402(4) 0.1536(3) 0.6002(2) 0.0413(7) Uani 1 1 d . . . . .
H13A H 0.9878 0.0743 0.6291 0.050 Uiso 1 1 calc R U . . .
H13B H 0.8216 0.1573 0.6218 0.050 Uiso 1 1 calc R U . . .
H13C H 1.0171 0.2363 0.6316 0.050 Uiso 1 1 calc R U . . .
C14 C 0.7039(3) 0.6652(2) 0.8199(2) 0.0328(6) Uani 1 1 d . . . . .
H14A H 0.8123 0.6268 0.8036 0.039 Uiso 1 1 calc R U . . .
H14B H 0.6074 0.5900 0.8201 0.039 Uiso 1 1 calc R U . . .
C15 C 0.7342(4) 0.7509(3) 0.9306(2) 0.0454(7) Uani 1 1 d . . . . .
H15A H 0.8586 0.7925 0.9470 0.054 Uiso 1 1 calc R U . . .
H15B H 0.7036 0.6961 0.9927 0.054 Uiso 1 1 calc R U . . .
C16 C 0.6125(4) 0.8579(3) 0.9145(2) 0.0446(7) Uani 1 1 d . . . . .
H16A H 0.6526 0.9392 0.9676 0.053 Uiso 1 1 calc R U . . .
H16B H 0.4903 0.8225 0.9255 0.053 Uiso 1 1 calc R U . . .
C17 C 0.6232(4) 0.8910(2) 0.7945(2) 0.0344(6) Uani 1 1 d . . . . .
H17A H 0.5117 0.9203 0.7617 0.041 Uiso 1 1 calc R U . . .
H17B H 0.7214 0.9634 0.7902 0.041 Uiso 1 1 calc R U . . .
B1 B 0.5904(5) 1.2648(3) 0.7964(3) 0.0432(8) Uani 1 1 d . . . . .

loop_
_atom_site_aniso_label
_atom_site_aniso_U_11
_atom_site_aniso_U_22
_atom_site_aniso_U_33
_atom_site_aniso_U_23
_atom_site_aniso_U_13
_atom_site_aniso_U_12
F1 0.1323(19) 0.0338(10) 0.1099(18) 0.0107(10) 0.0787(15) 0.0149(11)
F2 0.1240(19) 0.0543(12) 0.0526(12) 0.0012(9) -0.0219(11) 0.0086(12)
F3 0.1121(16) 0.0341(9) 0.0541(11) 0.0008(8) -0.0120(10) 0.0264(10)
F4 0.0839(14) 0.0576(12) 0.0741(14) 0.0180(10) 0.0355(11) 0.0338(10)
O1 0.0460(11) 0.0399(11) 0.0331(11) -0.0034(8) 0.0049(8) 0.0147(9)
O2 0.0356(10) 0.0298(10) 0.0419(11) -0.0106(8) 0.0012(8) 0.0099(8)
O3 0.0483(11) 0.0263(9) 0.0395(11) 0.0023(8) 0.0086(8) 0.0125(8)
N1 0.0324(11) 0.0194(10) 0.0308(12) 0.0017(8) 0.0040(9) 0.0061(8)
C1 0.0409(15) 0.0263(13) 0.0367(15) 0.0045(11) 0.0043(11) 0.0095(11)
C2 0.0262(13) 0.0258(13) 0.0345(15) -0.0003(10) 0.0041(10) 0.0022(10)
C3 0.0333(14) 0.0243(12) 0.0340(15) 0.0006(10) 0.0037(11) 0.0058(10)
C4 0.0290(14) 0.0267(13) 0.0428(16) 0.0001(11) 0.0044(11) 0.0043(10)
C5 0.0265(13) 0.0245(13) 0.0401(15) -0.0029(11) 0.0034(11) 0.0014(10)
C6 0.0277(13) 0.0302(13) 0.0351(15) -0.0019(11) 0.0002(10) 0.0050(10)
C7 0.0323(14) 0.0299(13) 0.0304(14) -0.0053(11) 0.0027(11) 0.0026(11)
C8 0.0283(13) 0.0251(13) 0.0413(16) -0.0089(11) 0.0029(11) 0.0038(10)
C9 0.0298(14) 0.0233(12) 0.0387(15) -0.0020(11) 0.0032(11) 0.0015(10)
C10 0.0320(14) 0.0248(12) 0.0343(14) -0.0021(10) 0.0070(11) 0.0025(10)
C11 0.0518(18) 0.0437(16) 0.0374(16) 0.0041(13) 0.0090(13) 0.0120(14)
C12 0.0444(17) 0.0368(16) 0.070(2) -0.0236(15) -0.0069(15) 0.0114(13)
C13 0.0545(18) 0.0295(14) 0.0425(17) 0.0056(12) 0.0101(13) 0.0105(12)
C14 0.0390(15) 0.0238(13) 0.0379(15) 0.0080(11) 0.0060(11) 0.0092(11)
C15 0.064(2) 0.0390(16) 0.0367(16) 0.0058(13) 0.0076(14) 0.0178(14)
C16 0.0554(18) 0.0394(16) 0.0405(17) -0.0009(13) 0.0055(13) 0.0155(14)
C17 0.0411(15) 0.0231(13) 0.0390(16) -0.0031(11) 0.0027(12) 0.0096(11)
B1 0.071(2) 0.0277(16) 0.0347(18) 0.0051(13) 0.0125(16) 0.0129(16)

loop_
_atom_type_symbol
_atom_type_description
_atom_type_scat_dispersion_real
_atom_type_scat_dispersion_imag
_atom_type_scat_source
C C 0.0181 0.0091
;
International Tables for Crystallography
(Vol. C, Tables 4.2.6.8 and 6.1.1.4)
;
H H 0.0000 0.0000
;
International Tables for Crystallography
(Vol. C, Table 6.1.1.4)
;
B B 0.0090 0.0039
;
International Tables for Crystallography
(Vol. C, Tables 4.2.6.8 and 6.1.1.4)
;
F F 0.0727 0.0534
;
International Tables for Crystallography
(Vol. C, Tables 4.2.6.8 and 6.1.1.4)
;
N N 0.0311 0.0180
;
International Tables for Crystallography
(Vol. C, Tables 4.2.6.8 and 6.1.1.4)
;
O O 0.0492 0.0322
;
International Tables for Crystallography
(Vol. C, Tables 4.2.6.8 and 6.1.1.4)
;

loop_
_geom_angle_atom_site_label_1
_geom_angle_atom_site_label_2
_geom_angle_atom_site_label_3
_geom_angle
_geom_angle_site_symmetry_1
_geom_angle_site_symmetry_3
_geom_angle_publ_flag
C7 O1 C11 116.9(2) . . ?
C8 O2 C12 116.13(19) . . ?
C9 O3 C13 117.01(19) . . ?
C2 N1 C17 124.35(19) . . ?
C2 N1 C14 125.5(2) . . ?
C17 N1 C14 110.01(18) . . ?
C2 C1 H1A 109.5 . . ?
C2 C1 H1B 109.5 . . ?
H1A C1 H1B 109.5 . . ?
C2 C1 H1C 109.5 . . ?
H1A C1 H1C 109.5 . . ?
H1B C1 H1C 109.5 . . ?
N1 C2 C3 120.0(2) . . ?
N1 C2 C1 119.7(2) . . ?
C3 C2 C1 120.3(2) . . ?
C4 C3 C2 123.5(2) . . ?
C4 C3 H3 118.2 . . ?
C2 C3 H3 118.2 . . ?
C3 C4 C5 126.3(2) . . ?
C3 C4 H4 116.8 . . ?
C5 C4 H4 116.8 . . ?
C6 C5 C10 119.7(2) . . ?
C6 C5 C4 118.1(2) . . ?
C10 C5 C4 122.1(2) . . ?
C7 C6 C5 120.4(2) . . ?
C7 C6 H6 119.8 . . ?
C5 C6 H6 119.8 . . ?
O1 C7 C6 124.7(2) . . ?
O1 C7 C8 115.2(2) . . ?
C6 C7 C8 120.1(2) . . ?
O2 C8 C9 118.9(2) . . ?
O2 C8 C7 121.4(2) . . ?
C9 C8 C7 119.3(2) . . ?
O3 C9 C10 124.0(2) . . ?
O3 C9 C8 115.1(2) . . ?
C10 C9 C8 120.9(2) . . ?
C9 C10 C5 119.7(2) . . ?
C9 C10 H10 120.1 . . ?
C5 C10 H10 120.1 . . ?
O1 C11 H11A 109.5 . . ?
O1 C11 H11B 109.5 . . ?
H11A C11 H11B 109.5 . . ?
O1 C11 H11C 109.5 . . ?
H11A C11 H11C 109.5 . . ?
H11B C11 H11C 109.5 . . ?
O2 C12 H12A 109.5 . . ?
O2 C12 H12B 109.5 . . ?
H12A C12 H12B 109.5 . . ?
O2 C12 H12C 109.5 . . ?
H12A C12 H12C 109.5 . . ?
H12B C12 H12C 109.5 . . ?
O3 C13 H13A 109.5 . . ?
O3 C13 H13B 109.5 . . ?
H13A C13 H13B 109.5 . . ?
O3 C13 H13C 109.5 . . ?
H13A C13 H13C 109.5 . . ?
H13B C13 H13C 109.5 . . ?
N1 C14 C15 104.20(19) . . ?
N1 C14 H14A 110.9 . . ?
C15 C14 H14A 110.9 . . ?
N1 C14 H14B 110.9 . . ?
C15 C14 H14B 110.9 . . ?
H14A C14 H14B 108.9 . . ?
C14 C15 C16 103.9(2) . . ?
C14 C15 H15A 111.0 . . ?
C16 C15 H15A 111.0 . . ?
C14 C15 H15B 111.0 . . ?
C16 C15 H15B 111.0 . . ?
H15A C15 H15B 109.0 . . ?
C15 C16 C17 104.1(2) . . ?
C15 C16 H16A 110.9 . . ?
C17 C16 H16A 110.9 . . ?
C15 C16 H16B 110.9 . . ?
C17 C16 H16B 110.9 . . ?
H16A C16 H16B 109.0 . . ?
N1 C17 C16 103.78(19) . . ?
N1 C17 H17A 111.0 . . ?
C16 C17 H17A 111.0 . . ?
N1 C17 H17B 111.0 . . ?
C16 C17 H17B 111.0 . . ?
H17A C17 H17B 109.0 . . ?
F3 B1 F4 110.0(3) . . ?
F3 B1 F2 108.4(2) . . ?
F4 B1 F2 112.0(3) . . ?
F3 B1 F1 109.7(3) . . ?
F4 B1 F1 107.8(2) . . ?
F2 B1 F1 109.0(3) . . ?

loop_
_geom_bond_atom_site_label_1
_geom_bond_atom_site_label_2
_geom_bond_distance
_geom_bond_site_symmetry_2
_geom_bond_publ_flag
F1 B1 1.384(4) . ?
F2 B1 1.382(4) . ?
F3 B1 1.364(4) . ?
F4 B1 1.379(4) . ?
O1 C7 1.366(3) . ?
O1 C11 1.434(3) . ?
O2 C8 1.373(3) . ?
O2 C12 1.439(3) . ?
O3 C9 1.369(3) . ?
O3 C13 1.431(3) . ?
N1 C2 1.297(3) . ?
N1 C17 1.482(3) . ?
N1 C14 1.492(3) . ?
C1 C2 1.504(3) . ?
C1 H1A 0.9800 . ?
C1 H1B 0.9800 . ?
C1 H1C 0.9800 . ?
C2 C3 1.442(3) . ?
C3 C4 1.338(3) . ?
C3 H3 0.9500 . ?
C4 C5 1.463(3) . ?
C4 H4 0.9500 . ?
C5 C6 1.397(3) . ?
C5 C10 1.407(3) . ?
C6 C7 1.387(3) . ?
C6 H6 0.9500 . ?
C7 C8 1.404(3) . ?
C8 C9 1.398(4) . ?
C9 C10 1.382(3) . ?
C10 H10 0.9500 . ?
C11 H11A 0.9800 . ?
C11 H11B 0.9800 . ?
C11 H11C 0.9800 . ?
C12 H12A 0.9800 . ?
C12 H12B 0.9800 . ?
C12 H12C 0.9800 . ?
C13 H13A 0.9800 . ?
C13 H13B 0.9800 . ?
C13 H13C 0.9800 . ?
C14 C15 1.508(4) . ?
C14 H14A 0.9900 . ?
C14 H14B 0.9900 . ?
C15 C16 1.510(4) . ?
C15 H15A 0.9900 . ?
C15 H15B 0.9900 . ?
C16 C17 1.514(4) . ?
C16 H16A 0.9900 . ?
C16 H16B 0.9900 . ?
C17 H17A 0.9900 . ?
C17 H17B 0.9900 . ?

loop_
_geom_torsion_atom_site_label_1
_geom_torsion_atom_site_label_2
_geom_torsion_atom_site_label_3
_geom_torsion_atom_site_label_4
_geom_torsion
_geom_torsion_site_symmetry_1
_geom_torsion_site_symmetry_2
_geom_torsion_site_symmetry_3
_geom_torsion_site_symmetry_4
_geom_torsion_publ_flag
C17 N1 C2 C3 176.3(2) . . . . ?
C14 N1 C2 C3 1.3(4) . . . . ?
C17 N1 C2 C1 -1.0(3) . . . . ?
C14 N1 C2 C1 -176.0(2) . . . . ?
N1 C2 C3 C4 -176.7(2) . . . . ?
C1 C2 C3 C4 0.7(4) . . . . ?
C2 C3 C4 C5 174.7(2) . . . . ?
C3 C4 C5 C6 -176.8(2) . . . . ?
C3 C4 C5 C10 0.2(4) . . . . ?
C10 C5 C6 C7 -1.0(4) . . . . ?
C4 C5 C6 C7 176.1(2) . . . . ?
C11 O1 C7 C6 2.8(4) . . . . ?
C11 O1 C7 C8 -175.6(2) . . . . ?
C5 C6 C7 O1 -177.5(2) . . . . ?
C5 C6 C7 C8 0.8(4) . . . . ?
C12 O2 C8 C9 114.6(3) . . . . ?
C12 O2 C8 C7 -72.1(3) . . . . ?
O1 C7 C8 O2 4.9(3) . . . . ?
C6 C7 C8 O2 -173.6(2) . . . . ?
O1 C7 C8 C9 178.2(2) . . . . ?
C6 C7 C8 C9 -0.3(4) . . . . ?
C13 O3 C9 C10 -4.2(3) . . . . ?
C13 O3 C9 C8 174.2(2) . . . . ?
O2 C8 C9 O3 -5.0(3) . . . . ?
C7 C8 C9 O3 -178.5(2) . . . . ?
O2 C8 C9 C10 173.5(2) . . . . ?
C7 C8 C9 C10 0.0(4) . . . . ?
O3 C9 C10 C5 178.1(2) . . . . ?
C8 C9 C10 C5 -0.3(4) . . . . ?
C6 C5 C10 C9 0.8(4) . . . . ?
C4 C5 C10 C9 -176.2(2) . . . . ?
C2 N1 C14 C15 165.2(2) . . . . ?
C17 N1 C14 C15 -10.4(3) . . . . ?
N1 C14 C15 C16 29.7(3) . . . . ?
C14 C15 C16 C17 -38.2(3) . . . . ?
C2 N1 C17 C16 171.3(2) . . . . ?
C14 N1 C17 C16 -13.0(3) . . . . ?
C15 C16 C17 N1 31.3(3) . . . . ?
